data_2214399
loop_
_publ_author_name
'Harrison, William T. A.'
'H. J. Ravindra'
'M. R. Suresh Kumar'
'S. M. Dharmaprakash'

_publ_section_title (2E,2'<i>E</i>)-3,3'-(1,4-Phenylene)bis[1-(3,4-dimethoxyphenyl)prop-2-en-1-one]
_journal_coeditor_code TK2159
_journal_issue 7
_journal_name_full 'Acta Crystallographica Section E'
_journal_page_first o3068
_journal_page_last o3068
_journal_paper_doi 10.1107/S1600536807026281
_journal_volume 63
_journal_year 2007
_chemical_formula_iupac 'C28 H26 O6'
_chemical_formula_moiety 'C28 H26 O6'
_chemical_formula_sum 'C28 H26 O6'
_chemical_formula_weight 458.48
_chemical_name_systematic
;
(2E,2'E)-3,3'-(1,4-Phenylene)bis[1-(3,4-methoxyphenyl)prop-2-en-1-one]
;
_space_group_IT_number 14
_symmetry_cell_setting monoclinic
_symmetry_space_group_name_Hall '-P 2yn'
_symmetry_space_group_name_H-M 'P 1 21/n 1'
_atom_sites_solution_hydrogens geom
_atom_sites_solution_primary direct
_atom_sites_solution_secondary difmap
_audit_creation_method SHELXL97
_cell_angle_alpha 90.00
_cell_angle_beta 111.015(2)
_cell_angle_gamma 90.00
_cell_formula_units_Z 2
_cell_length_a 10.6974(9)
_cell_length_b 10.4056(9)
_cell_length_c 11.0337(9)
_cell_measurement_reflns_used 2493
_cell_measurement_temperature 295(2)
_cell_measurement_theta_max 27.27
_cell_measurement_theta_min 4.39
_cell_volume 1146.50(17)
_computing_cell_refinement 'SAINT (Bruker, 1999)'
_computing_data_collection 'SMART (Bruker, 1999)'
_computing_data_reduction SAINT
_computing_molecular_graphics 'ORTEP-3 (Farrugia, 1997)'
_computing_publication_material SHELXL97
_computing_structure_refinement 'SHELXL97 (Sheldrick, 1997)'
_computing_structure_solution 'SHELXS97 (Sheldrick, 1997)'
_diffrn_ambient_temperature 295(2)
_diffrn_measured_fraction_theta_full 0.978
_diffrn_measured_fraction_theta_max 0.978
_diffrn_measurement_device_type 'Bruker SMART 1000 CCD area-detector'
_diffrn_measurement_method \w
_diffrn_radiation_monochromator graphite
_diffrn_radiation_source 'fine-focus sealed tube'
_diffrn_radiation_type MoK\a
_diffrn_radiation_wavelength 0.71073
_diffrn_reflns_av_R_equivalents 0.0372
_diffrn_reflns_av_sigmaI/netI 0.0430
_diffrn_reflns_limit_h_max 13
_diffrn_reflns_limit_h_min -12
_diffrn_reflns_limit_k_max 7
_diffrn_reflns_limit_k_min -13
_diffrn_reflns_limit_l_max 13
_diffrn_reflns_limit_l_min -14
_diffrn_reflns_number 6150
_diffrn_reflns_theta_full 27.57
_diffrn_reflns_theta_max 27.57
_diffrn_reflns_theta_min 4.53
_exptl_absorpt_coefficient_mu 0.093
_exptl_absorpt_correction_type none
_exptl_crystal_colour 'pale yellow'
_exptl_crystal_density_diffrn 1.328
_exptl_crystal_density_method 'not measured'
_exptl_crystal_description slab
_exptl_crystal_F_000 484
_exptl_crystal_size_max 0.51
_exptl_crystal_size_mid 0.47
_exptl_crystal_size_min 0.28
_refine_diff_density_max 0.140
_refine_diff_density_min -0.233
_refine_ls_extinction_method none
_refine_ls_goodness_of_fit_ref 1.031
_refine_ls_hydrogen_treatment constr
_refine_ls_matrix_type full
_refine_ls_number_parameters 156
_refine_ls_number_reflns 2593
_refine_ls_number_restraints 0
_refine_ls_restrained_S_all 1.031
_refine_ls_R_factor_all 0.0629
_refine_ls_R_factor_gt 0.0419
_refine_ls_shift/su_max 0.001
_refine_ls_shift/su_mean 0.000
_refine_ls_structure_factor_coef Fsqd
_refine_ls_weighting_details 'calc w = 1/[\s^2^(Fo^2^)+(0.0581P)^2^+0.102P] where P=(Fo^2^+2Fc^2^)/3'
_refine_ls_weighting_scheme calc
_refine_ls_wR_factor_gt 0.1062
_refine_ls_wR_factor_ref 0.1171
_reflns_number_gt 1845
_reflns_number_total 2593
_reflns_threshold_expression I>2\s(I)
_cod_data_source_file tk2159.cif
_cod_data_source_block I
_cod_original_sg_symbol_H-M 'P 21/n'
_cod_database_code 2214399
_cod_database_fobs_code 2214399

loop_
_symmetry_equiv_pos_as_xyz
'x, y, z'
'-x+1/2, y+1/2, -z+1/2'
'-x, -y, -z'
'x-1/2, -y-1/2, z-1/2'

loop_
_atom_site_type_symbol
_atom_site_label
_atom_site_fract_x
_atom_site_fract_y
_atom_site_fract_z
_atom_site_U_iso_or_equiv
_atom_site_adp_type
_atom_site_calc_flag
_atom_site_refinement_flags
_atom_site_occupancy
C C1 0.02570(14) 0.62724(13) 0.98401(14) 0.0531(4) Uani d . 1
H H1 0.0426 0.7134 0.9735 0.064 Uiso calc R 1
C C2 0.06430(13) 0.53394(12) 0.91311(12) 0.0458(3) Uani d . 1
C C3 0.03669(14) 0.40569(13) 0.93106(14) 0.0543(4) Uani d . 1
H H3 0.0608 0.3416 0.8849 0.065 Uiso calc R 1
C C4 0.13242(13) 0.57377(13) 0.82596(13) 0.0492(3) Uani d . 1
H H4 0.1527 0.6608 0.8269 0.059 Uiso calc R 1
C C5 0.16902(14) 0.50108(13) 0.74548(14) 0.0520(3) Uani d . 1
H H5 0.1510 0.4134 0.7409 0.062 Uiso calc R 1
C C6 0.23769(14) 0.55662(13) 0.66305(14) 0.0522(3) Uani d . 1
C C7 0.24029(13) 0.48429(12) 0.54784(13) 0.0480(3) Uani d . 1
C C8 0.16721(13) 0.37084(12) 0.50367(13) 0.0488(3) Uani d . 1
H H8 0.1149 0.3380 0.5479 0.059 Uiso calc R 1
C C9 0.17175(13) 0.30731(13) 0.39578(13) 0.0480(3) Uani d . 1
C C10 0.25223(13) 0.35637(14) 0.32880(13) 0.0497(3) Uani d . 1
C C11 0.32134(15) 0.46974(14) 0.37027(15) 0.0567(4) Uani d . 1
H H11 0.3720 0.5041 0.3250 0.068 Uiso calc R 1
C C12 0.31592(15) 0.53259(14) 0.47846(15) 0.0561(4) Uani d . 1
H H12 0.3636 0.6085 0.5055 0.067 Uiso calc R 1
C C13 0.01953(17) 0.14495(16) 0.40800(18) 0.0678(4) Uani d . 1
H H13A -0.0219 0.0676 0.3645 0.102 Uiso calc R 1
H H13B -0.0484 0.2067 0.4043 0.102 Uiso calc R 1
H H13C 0.0716 0.1260 0.4970 0.102 Uiso calc R 1
C C14 0.34061(18) 0.32855(19) 0.16052(17) 0.0758(5) Uani d . 1
H H14A 0.3366 0.2690 0.0927 0.114 Uiso calc R 1
H H14B 0.4312 0.3346 0.2207 0.114 Uiso calc R 1
H H14C 0.3109 0.4116 0.1235 0.114 Uiso calc R 1
O O1 0.29246(12) 0.66240(10) 0.68998(12) 0.0766(4) Uani d . 1
O O2 0.10457(11) 0.19627(10) 0.34583(11) 0.0651(3) Uani d . 1
O O3 0.25563(10) 0.28434(11) 0.22740(10) 0.0629(3) Uani d . 1

loop_
_atom_site_aniso_label
_atom_site_aniso_U_11
_atom_site_aniso_U_22
_atom_site_aniso_U_33
_atom_site_aniso_U_12
_atom_site_aniso_U_13
_atom_site_aniso_U_23
C1 0.0634(9) 0.0385(7) 0.0622(8) -0.0027(6) 0.0285(7) -0.0062(6)
C2 0.0445(7) 0.0438(7) 0.0477(7) 0.0000(5) 0.0148(6) -0.0045(5)
C3 0.0655(9) 0.0433(7) 0.0609(8) -0.0002(6) 0.0311(7) -0.0108(6)
C4 0.0506(7) 0.0428(7) 0.0547(8) -0.0004(6) 0.0196(6) -0.0022(6)
C5 0.0585(8) 0.0417(7) 0.0610(8) -0.0018(6) 0.0278(7) -0.0023(6)
C6 0.0536(8) 0.0422(7) 0.0668(9) 0.0002(6) 0.0287(7) -0.0003(6)
C7 0.0497(7) 0.0412(7) 0.0576(8) 0.0022(6) 0.0249(6) 0.0044(6)
C8 0.0500(7) 0.0453(7) 0.0586(8) -0.0011(6) 0.0286(6) 0.0045(6)
C9 0.0450(7) 0.0449(7) 0.0568(8) -0.0017(5) 0.0216(6) 0.0023(6)
C10 0.0490(7) 0.0548(8) 0.0480(7) 0.0026(6) 0.0205(6) 0.0052(6)
C11 0.0615(8) 0.0566(8) 0.0624(9) -0.0058(7) 0.0347(7) 0.0075(7)
C12 0.0610(8) 0.0455(7) 0.0683(9) -0.0090(6) 0.0312(7) 0.0016(7)
C13 0.0689(10) 0.0598(9) 0.0853(11) -0.0209(8) 0.0404(9) -0.0075(8)
C14 0.0750(11) 0.1011(14) 0.0658(10) -0.0157(10) 0.0426(9) -0.0087(9)
O1 0.0974(9) 0.0538(7) 0.1000(9) -0.0231(6) 0.0612(7) -0.0188(6)
O2 0.0719(7) 0.0612(6) 0.0760(7) -0.0203(5) 0.0433(6) -0.0156(5)
O3 0.0667(6) 0.0735(7) 0.0580(6) -0.0107(5) 0.0339(5) -0.0067(5)

loop_
_atom_type_symbol
_atom_type_description
_atom_type_scat_dispersion_real
_atom_type_scat_dispersion_imag
_atom_type_scat_source
C C 0.0033 0.0016 'International Tables Vol C Tables 4.2.6.8 and 6.1.1.4'
H H 0.0000 0.0000 'International Tables Vol C Tables 4.2.6.8 and 6.1.1.4'
O O 0.0106 0.0060 'International Tables Vol C Tables 4.2.6.8 and 6.1.1.4'

loop_
_geom_angle_atom_site_label_1
_geom_angle_atom_site_label_2
_geom_angle_atom_site_label_3
_geom_angle_site_symmetry_1
_geom_angle
C3 C1 C2 3_567 121.41(13)
C3 C1 H1 3_567 119.3
C2 C1 H1 . 119.3
C3 C2 C1 . 117.65(12)
C3 C2 C4 . 123.09(12)
C1 C2 C4 . 119.25(12)
C1 C3 C2 3_567 120.94(12)
C1 C3 H3 3_567 119.5
C2 C3 H3 . 119.5
C5 C4 C2 . 127.99(13)
C5 C4 H4 . 116.0
C2 C4 H4 . 116.0
C4 C5 C6 . 121.34(12)
C4 C5 H5 . 119.3
C6 C5 H5 . 119.3
O1 C6 C5 . 119.98(13)
O1 C6 C7 . 120.36(12)
C5 C6 C7 . 119.65(12)
C12 C7 C8 . 118.30(13)
C12 C7 C6 . 118.72(12)
C8 C7 C6 . 122.96(12)
C9 C8 C7 . 121.06(12)
C9 C8 H8 . 119.5
C7 C8 H8 . 119.5
O2 C9 C8 . 125.26(12)
O2 C9 C10 . 115.10(12)
C8 C9 C10 . 119.64(12)
O3 C10 C11 . 125.13(12)
O3 C10 C9 . 115.60(12)
C11 C10 C9 . 119.26(13)
C10 C11 C12 . 120.53(12)
C10 C11 H11 . 119.7
C12 C11 H11 . 119.7
C11 C12 C7 . 121.16(13)
C11 C12 H12 . 119.4
C7 C12 H12 . 119.4
O2 C13 H13A . 109.5
O2 C13 H13B . 109.5
H13A C13 H13B . 109.5
O2 C13 H13C . 109.5
H13A C13 H13C . 109.5
H13B C13 H13C . 109.5
O3 C14 H14A . 109.5
O3 C14 H14B . 109.5
H14A C14 H14B . 109.5
O3 C14 H14C . 109.5
H14A C14 H14C . 109.5
H14B C14 H14C . 109.5
C9 O2 C13 . 117.16(11)
C10 O3 C14 . 117.09(12)

loop_
_geom_bond_atom_site_label_1
_geom_bond_atom_site_label_2
_geom_bond_site_symmetry_2
_geom_bond_distance
C1 C3 3_567 1.3746(19)
C1 C2 . 1.3988(18)
C1 H1 . 0.9300
C2 C3 . 1.3962(19)
C2 C4 . 1.4594(18)
C3 C1 3_567 1.3746(19)
C3 H3 . 0.9300
C4 C5 . 1.3279(18)
C4 H4 . 0.9300
C5 C6 . 1.4765(18)
C5 H5 . 0.9300
C6 O1 . 1.2322(17)
C6 C7 . 1.4861(19)
C7 C12 . 1.3918(18)
C7 C8 . 1.4033(18)
C8 C9 . 1.3777(19)
C8 H8 . 0.9300
C9 O2 . 1.3679(16)
C9 C10 . 1.4157(18)
C10 O3 . 1.3580(16)
C10 C11 . 1.380(2)
C11 C12 . 1.380(2)
C11 H11 . 0.9300
C12 H12 . 0.9300
C13 O2 . 1.4250(17)
C13 H13A . 0.9600
C13 H13B . 0.9600
C13 H13C . 0.9600
C14 O3 . 1.4366(18)
C14 H14A . 0.9600
C14 H14B . 0.9600
C14 H14C . 0.9600

loop_
_geom_torsion_atom_site_label_1
_geom_torsion_atom_site_label_2
_geom_torsion_atom_site_label_3
_geom_torsion_atom_site_label_4
_geom_torsion_site_symmetry_1
_geom_torsion_site_symmetry_4
_geom_torsion
C3 C1 C2 C3 3_567 . 0.3(2)
C3 C1 C2 C4 3_567 . -178.89(12)
C1 C2 C3 C1 . 3_567 -0.3(2)
C4 C2 C3 C1 . 3_567 178.86(13)
C3 C2 C4 C5 . . 5.4(2)
C1 C2 C4 C5 . . -175.49(14)
C2 C4 C5 C6 . . 179.98(13)
C4 C5 C6 O1 . . 18.6(2)
C4 C5 C6 C7 . . -161.43(13)
O1 C6 C7 C12 . . 5.9(2)
C5 C6 C7 C12 . . -174.11(13)
O1 C6 C7 C8 . . -172.50(14)
C5 C6 C7 C8 . . 7.5(2)
C12 C7 C8 C9 . . 1.1(2)
C6 C7 C8 C9 . . 179.53(12)
C7 C8 C9 O2 . . 179.78(12)
C7 C8 C9 C10 . . 0.5(2)
O2 C9 C10 O3 . . -2.31(18)
C8 C9 C10 O3 . . 177.00(12)
O2 C9 C10 C11 . . 178.49(12)
C8 C9 C10 C11 . . -2.2(2)
O3 C10 C11 C12 . . -176.94(13)
C9 C10 C11 C12 . . 2.2(2)
C10 C11 C12 C7 . . -0.5(2)
C8 C7 C12 C11 . . -1.2(2)
C6 C7 C12 C11 . . -179.64(13)
C8 C9 O2 C13 . . 2.3(2)
C10 C9 O2 C13 . . -178.43(13)
C11 C10 O3 C14 . . 1.6(2)
C9 C10 O3 C14 . . -177.53(13)
